data_2018786
loop_
_publ_author_name
'Bond, Andrew D.'
'Warner, Terence E.'

_publ_section_title
;
 Copper scandium zirconium phosphate: occupancy of the <i>M</i>1 and
 <i>M</i>2 sites in the temperature range 100--300K
;
_journal_coeditor_code KU3084
_journal_issue 2
_journal_name_full 'Acta Crystallographica Section C'
_journal_page_first 105
_journal_page_last 110
_journal_paper_doi 10.1107/S0108270113000553
_journal_volume 69
_journal_year 2013
_chemical_formula_iupac 'Cu1.92 O12 P3 Sc Zr'
_chemical_formula_moiety 'Cu1.92 O12 P3 Sc Zr'
_chemical_formula_sum 'Cu1.92 O12 P3 Sc Zr'
_chemical_formula_weight 543.09
_chemical_name_systematic
;
Copper scandium zirconium phosphate
;
_space_group_IT_number 167
_symmetry_cell_setting trigonal
_symmetry_space_group_name_Hall '-R 3 2"c'
_symmetry_space_group_name_H-M 'R -3 c :H'
_atom_sites_solution_primary direct
_atom_sites_solution_secondary difmap
_audit_creation_method SHELXL97
_cell_angle_alpha 90.00
_cell_angle_beta 90.00
_cell_angle_gamma 120.00
_cell_formula_units_Z 6
_cell_length_a 8.9344(5)
_cell_length_b 8.9344(5)
_cell_length_c 22.0918(16)
_cell_measurement_reflns_used 2369
_cell_measurement_temperature 200(2)
_cell_measurement_theta_max 28.07
_cell_measurement_theta_min 3.21
_cell_volume 1527.19(16)
_computing_cell_refinement 'SAINT (Bruker, 2010)'
_computing_data_collection 'APEX2 (Bruker, 2010)'
_computing_data_reduction 'SAINT and XPREP (Bruker, 2010)'
_computing_molecular_graphics 'SHELXTL (Sheldrick, 2008)'
_computing_publication_material 'SHELXTL (Sheldrick, 2008)'
_computing_structure_refinement 'SHELXTL (Sheldrick, 2008)'
_computing_structure_solution 'SHELXTL (Sheldrick, 2008)'
_diffrn_ambient_temperature 200(2)
_diffrn_measured_fraction_theta_full 0.998
_diffrn_measured_fraction_theta_max 0.998
_diffrn_measurement_device_type 'Bruker Nonius X8 APEXII CCD area-detector'
_diffrn_measurement_method '\w and \f scans'
_diffrn_radiation_monochromator graphite
_diffrn_radiation_source 'fine-focus sealed tube'
_diffrn_radiation_type MoK\a
_diffrn_radiation_wavelength 0.71073
_diffrn_reflns_av_R_equivalents 0.0432
_diffrn_reflns_av_sigmaI/netI 0.0183
_diffrn_reflns_limit_h_max 9
_diffrn_reflns_limit_h_min -10
_diffrn_reflns_limit_k_max 11
_diffrn_reflns_limit_k_min -11
_diffrn_reflns_limit_l_max 28
_diffrn_reflns_limit_l_min 0
_diffrn_reflns_number 15401
_diffrn_reflns_theta_full 28.23
_diffrn_reflns_theta_max 28.23
_diffrn_reflns_theta_min 4.53
_diffrn_standards_number 0
_exptl_absorpt_coefficient_mu 6.127
_exptl_absorpt_correction_T_max 0.787
_exptl_absorpt_correction_T_min 0.545
_exptl_absorpt_correction_type multi-scan
_exptl_absorpt_process_details '(SADABS; Bruker, 2010)'
_exptl_crystal_colour beige
_exptl_crystal_density_diffrn 3.543
_exptl_crystal_density_method 'not measured'
_exptl_crystal_description block
_exptl_crystal_F_000 1546
_exptl_crystal_size_max 0.08
_exptl_crystal_size_mid 0.04
_exptl_crystal_size_min 0.04
_refine_diff_density_max 0.486
_refine_diff_density_min -0.514
_refine_ls_extinction_method none
_refine_ls_goodness_of_fit_ref 1.194
_refine_ls_matrix_type full
_refine_ls_number_parameters 58
_refine_ls_number_reflns 422
_refine_ls_number_restraints 18
_refine_ls_restrained_S_all 1.173
_refine_ls_R_factor_all 0.0291
_refine_ls_R_factor_gt 0.0265
_refine_ls_shift/su_max 0.000
_refine_ls_shift/su_mean 0.000
_refine_ls_structure_factor_coef Fsqd
_refine_ls_weighting_details 'calc w = 1/[\s^2^(Fo^2^)+(0.0042P)^2^+15.7557P] where P=(Fo^2^+2Fc^2^)/3'
_refine_ls_weighting_scheme calc
_refine_ls_wR_factor_gt 0.0561
_refine_ls_wR_factor_ref 0.0570
_reflns_number_gt 387
_reflns_number_total 422
_reflns_threshold_expression I>2\s(I)
_cod_data_source_file ku3084.cif
_cod_data_source_block I_200K
_cod_original_sg_symbol_H-M 'R -3 c'
_cod_database_code 2018786
_cod_database_fobs_code 2018786

loop_
_symmetry_equiv_pos_as_xyz
'x, y, z'
'-y, x-y, z'
'-x+y, -x, z'
'y, x, -z+1/2'
'x-y, -y, -z+1/2'
'-x, -x+y, -z+1/2'
'x+2/3, y+1/3, z+1/3'
'-y+2/3, x-y+1/3, z+1/3'
'-x+y+2/3, -x+1/3, z+1/3'
'y+2/3, x+1/3, -z+5/6'
'x-y+2/3, -y+1/3, -z+5/6'
'-x+2/3, -x+y+1/3, -z+5/6'
'x+1/3, y+2/3, z+2/3'
'-y+1/3, x-y+2/3, z+2/3'
'-x+y+1/3, -x+2/3, z+2/3'
'y+1/3, x+2/3, -z+7/6'
'x-y+1/3, -y+2/3, -z+7/6'
'-x+1/3, -x+y+2/3, -z+7/6'
'-x, -y, -z'
'y, -x+y, -z'
'x-y, x, -z'
'-y, -x, z-1/2'
'-x+y, y, z-1/2'
'x, x-y, z-1/2'
'-x+2/3, -y+1/3, -z+1/3'
'y+2/3, -x+y+1/3, -z+1/3'
'x-y+2/3, x+1/3, -z+1/3'
'-y+2/3, -x+1/3, z-1/6'
'-x+y+2/3, y+1/3, z-1/6'
'x+2/3, x-y+1/3, z-1/6'
'-x+1/3, -y+2/3, -z+2/3'
'y+1/3, -x+y+2/3, -z+2/3'
'x-y+1/3, x+2/3, -z+2/3'
'-y+1/3, -x+2/3, z+1/6'
'-x+y+1/3, y+2/3, z+1/6'
'x+1/3, x-y+2/3, z+1/6'

loop_
_atom_site_type_symbol
_atom_site_label
_atom_site_fract_x
_atom_site_fract_y
_atom_site_fract_z
_atom_site_U_iso_or_equiv
_atom_site_adp_type
_atom_site_calc_flag
_atom_site_refinement_flags
_atom_site_occupancy
_atom_site_symmetry_multiplicity
Cu Cu1 0.1660(6) 0.570(2) 0.1679(3) 0.023(3) Uani d PU 0.210(13) 1
Cu Cu2 0.1070(11) 0.4216(11) 0.1311(3) 0.017(3) Uani d PU 0.064(3) 1
Cu Cu3 0.179(3) 0.639(7) 0.1768(13) 0.014(8) Uani d PU 0.044(13) 1
Zr Zr1 0.0000 0.0000 0.14248(3) 0.00594(18) Uani d SP 0.50 3
Sc Sc1 0.0000 0.0000 0.14248(3) 0.00594(18) Uani d SP 0.50 3
P P1 0.0000 0.28708(12) 0.2500 0.0072(3) Uani d S 1 2
O O1 0.0064(4) 0.1945(4) 0.19295(11) 0.0184(6) Uani d . 1 1
O O2 0.1615(3) 0.4697(3) 0.24963(13) 0.0148(5) Uani d . 1 1

loop_
_atom_site_aniso_label
_atom_site_aniso_U_11
_atom_site_aniso_U_22
_atom_site_aniso_U_33
_atom_site_aniso_U_12
_atom_site_aniso_U_13
_atom_site_aniso_U_23
Cu1 0.023(2) 0.029(6) 0.0112(19) 0.008(3) -0.0026(15) 0.011(3)
Cu2 0.020(5) 0.014(5) 0.018(4) 0.008(4) 0.009(3) 0.007(3)
Cu3 0.015(10) 0.016(14) 0.010(7) 0.007(8) -0.007(5) 0.001(7)
Zr1 0.0063(2) 0.0063(2) 0.0053(3) 0.00313(11) 0.000 0.000
Sc1 0.0063(2) 0.0063(2) 0.0053(3) 0.00313(11) 0.000 0.000
P1 0.0084(5) 0.0065(4) 0.0074(5) 0.0042(3) -0.0019(5) -0.0009(3)
O1 0.0183(13) 0.0190(15) 0.0188(12) 0.0100(13) -0.0037(13) -0.0115(11)
O2 0.0136(12) 0.0078(11) 0.0170(10) 0.0008(10) -0.0027(12) -0.0012(11)

loop_
_atom_type_symbol
_atom_type_description
_atom_type_scat_dispersion_real
_atom_type_scat_dispersion_imag
_atom_type_scat_source
Zr Zr -2.9673 0.5597 'International Tables Vol C Tables 4.2.6.8 and 6.1.1.4'
Sc Sc 0.2519 0.3716 'International Tables Vol C Tables 4.2.6.8 and 6.1.1.4'
P P 0.1023 0.0942 'International Tables Vol C Tables 4.2.6.8 and 6.1.1.4'
O O 0.0106 0.0060 'International Tables Vol C Tables 4.2.6.8 and 6.1.1.4'
Cu Cu 0.3201 1.2651 'International Tables Vol C Tables 4.2.6.8 and 6.1.1.4'

loop_
_geom_angle_atom_site_label_1
_geom_angle_atom_site_label_2
_geom_angle_atom_site_label_3
_geom_angle_site_symmetry_1
_geom_angle_site_symmetry_3
_geom_angle
O2 Cu1 O2 . 26_455 171.9(5)
O2 Cu1 O1 . 26_455 110.5(2)
O2 Cu1 O1 26_455 26_455 63.09(16)
O2 Cu1 O2 . 3_565 72.3(4)
O2 Cu1 O2 26_455 3_565 113.6(6)
O1 Cu1 O2 26_455 3_565 106.6(5)
O2 Cu1 O2 . 27 111.5(6)
O2 Cu1 O2 26_455 27 70.3(3)
O1 Cu1 O2 26_455 27 121.0(4)
O2 Cu1 O2 3_565 27 124.5(2)
O2 Cu1 O1 . . 55.8(3)
O2 Cu1 O1 26_455 . 117.7(6)
O1 Cu1 O1 26_455 . 89.1(3)
O2 Cu1 O1 3_565 . 127.93(15)
O2 Cu1 O1 27 . 82.0(5)
O2 Cu1 O2 . 6 50.46(14)
O2 Cu1 O2 26_455 6 122.0(2)
O1 Cu1 O2 26_455 6 61.33(11)
O2 Cu1 O2 3_565 6 96.7(3)
O2 Cu1 O2 27 6 129.5(6)
O1 Cu1 O2 . 6 47.93(14)
O2 Cu2 O1 26_455 . 162.1(4)
O2 Cu2 O2 26_455 27 81.9(3)
O1 Cu2 O2 . 27 116.0(4)
O2 Cu2 O2 26_455 . 114.0(4)
O1 Cu2 O2 . . 60.07(19)
O2 Cu2 O2 27 . 109.5(4)
O2 Cu2 O1 26_455 26_455 59.2(2)
O1 Cu2 O1 . 26_455 103.0(3)
O2 Cu2 O1 27 26_455 141.0(3)
O2 Cu2 O1 . 26_455 89.1(2)
O2 Cu2 O2 26_455 30_455 120.6(3)
O1 Cu2 O2 . 30_455 58.7(2)
O2 Cu2 O2 27 30_455 105.5(3)
O2 Cu2 O2 . 30_455 117.8(2)
O1 Cu2 O2 26_455 30_455 94.3(3)
O2 Cu2 O2 28 30_455 54.29(17)
O2 Cu2 O2 26_455 6 113.9(3)
O1 Cu2 O2 . 6 48.89(16)
O2 Cu2 O2 27 6 155.1(4)
O2 Cu2 O2 . 6 47.30(14)
O1 Cu2 O2 26_455 6 58.38(16)
O2 Cu2 O2 28 6 118.8(2)
O2 Cu2 O2 30_455 6 83.57(18)
O2 Cu3 O2 26_455 . 142(3)
O2 Cu3 O2 26_455 3_565 136(3)
O2 Cu3 O2 . 3_565 81.4(10)
O2 Cu3 O1 26_455 26_455 62.2(7)
O2 Cu3 O1 . 26_455 105.3(14)
O2 Cu3 O1 3_565 26_455 124.1(17)
O2 Cu3 O1 26_455 3_565 90.7(16)
O2 Cu3 O1 . 3_565 125.1(16)
O2 Cu3 O1 3_565 3_565 51.3(12)
O1 Cu3 O1 26_455 3_565 85.0(11)
O1 Zr1 O1 . 3 93.01(10)
O1 Zr1 O1 . 2 93.01(10)
O1 Zr1 O1 3 2 93.01(10)
O1 Zr1 O2 . 29_445 173.29(11)
O1 Zr1 O2 3 29_445 93.59(11)
O1 Zr1 O2 2 29_445 87.82(11)
O1 Zr1 O2 . 28 93.59(11)
O1 Zr1 O2 3 28 87.82(11)
O1 Zr1 O2 2 28 173.29(11)
O2 Zr1 O2 29_445 28 85.48(11)
O1 Zr1 O2 . 30_455 87.82(10)
O1 Zr1 O2 3 30_455 173.29(11)
O1 Zr1 O2 2 30_455 93.59(11)
O2 Zr1 O2 29_445 30_455 85.48(11)
O2 Zr1 O2 28 30_455 85.48(11)
O1 P1 O1 . 6 111.7(2)
O1 P1 O2 . . 107.46(16)
O1 P1 O2 6 . 111.16(15)
O1 P1 O2 . 6 111.16(15)
O1 P1 O2 6 6 107.46(16)
O2 P1 O2 . 6 107.8(2)

loop_
_geom_bond_atom_site_label_1
_geom_bond_atom_site_label_2
_geom_bond_site_symmetry_2
_geom_bond_distance
Cu1 O2 . 2.005(5)
Cu1 O2 26_455 2.028(5)
Cu1 O1 26_455 2.607(6)
Cu1 O2 3_565 2.756(16)
Cu1 O2 27 2.830(13)
Cu1 O1 . 2.965(15)
Cu1 O2 6 3.240(5)
Cu2 O2 26_455 2.124(8)
Cu2 O1 . 2.229(7)
Cu2 O2 27 2.258(8)
Cu2 O2 . 2.660(8)
Cu2 O1 26_455 2.761(9)
Cu2 O2 28 2.923(9)
Cu2 O2 30_455 3.325(9)
Cu2 O2 6 3.361(8)
Cu3 O2 26_455 2.09(3)
Cu3 O2 . 2.16(4)
Cu3 O2 3_565 2.25(5)
Cu3 O1 26_455 2.62(2)
Cu3 O1 3_565 3.15(6)
Zr1 O1 . 2.042(2)
Zr1 O1 3 2.042(2)
Zr1 O1 2 2.042(2)
Zr1 O2 29_445 2.117(2)
Zr1 O2 28 2.117(2)
Zr1 O2 30_455 2.117(2)
P1 O1 . 1.524(2)
P1 O1 6 1.524(2)
P1 O2 . 1.546(2)
P1 O2 6 1.546(2)
